data_2006466
loop_
_publ_author_name
'Vijayalakshmi, L.'
'Parthasarathi, V.'
'Manishanker, P.'

_publ_section_title
;
 <i>N</i>-(<i>p</i>-Hydroxybenzylidene)phenylamine <i>N</i>-Oxide
;
_journal_issue 9
_journal_name_full 'Acta Crystallographica Section C'
_journal_page_first 1343
_journal_page_last 1344
_journal_paper_doi 10.1107/S010827019700560X
_journal_volume 53
_journal_year 1997
_chemical_formula_moiety 'C13 H11 N1 O2'
_chemical_formula_structural 'C13 H11 N1 O2'
_chemical_formula_sum 'C13 H11 N O2'
_chemical_formula_weight 213.23
_chemical_melting_point 487
_chemical_name_common '\a-(4--Hydroxy phenyl)-N-Phenyl nitrone'
_chemical_name_systematic 'N-(p-Hydroxy Benzylidene)phenylamine N-oxide'
_space_group_IT_number 61
_symmetry_cell_setting orthorhombic
_symmetry_space_group_name_Hall '-P 2ac 2ab'
_symmetry_space_group_name_H-M 'P b c a'
_audit_creation_method SHELXL
_cell_angle_alpha 90
_cell_angle_beta 90
_cell_angle_gamma 90
_cell_formula_units_Z 8
_cell_length_a 18.033(9)
_cell_length_b 14.019(9)
_cell_length_c 8.973(5)
_cell_measurement_reflns_used 25
_cell_measurement_temperature 293
_cell_measurement_theta_max 25
_cell_measurement_theta_min 5
_cell_volume 2268(2)
_computing_cell_refinement TEXSAN
_computing_data_collection 'TEXSAN (Molecular Strucutre Corporation, 1989)'
_computing_data_reduction TEXSAN
_computing_molecular_graphics 'ORTEPII (Johnson, 1976)'
_computing_publication_material SHELXL93
_computing_structure_refinement 'SHELXL93 (Sheldrick, 1993)'
_computing_structure_solution 'SHELXS86 (Sheldrick, 1985)'
_diffrn_ambient_temperature 293
_diffrn_measurement_device 'Rigaku AFC-7S'
_diffrn_measurement_method \w-2\q
_diffrn_radiation_monochromator graphite
_diffrn_radiation_source 'fine-focus sealed tube'
_diffrn_radiation_type MoK\a
_diffrn_radiation_wavelength 0.7071
_diffrn_reflns_av_R_equivalents 0.032
_diffrn_reflns_av_sigmaI/netI 0.0956
_diffrn_reflns_limit_h_max 21
_diffrn_reflns_limit_h_min 0
_diffrn_reflns_limit_k_max 16
_diffrn_reflns_limit_k_min 0
_diffrn_reflns_limit_l_max 0
_diffrn_reflns_limit_l_min -10
_diffrn_reflns_number 1875
_diffrn_reflns_theta_max 24.87
_diffrn_reflns_theta_min 4.89
_diffrn_standards_decay_% negligible
_diffrn_standards_interval_count 100
_diffrn_standards_interval_time 150
_diffrn_standards_number 3
_exptl_absorpt_coefficient_mu 0.085
_exptl_absorpt_correction_T_max 1.000
_exptl_absorpt_correction_T_min 0.922
_exptl_absorpt_correction_type '\y scan (North, Phillips & Mathews, 1968)'
_exptl_crystal_colour yellow
_exptl_crystal_density_diffrn 1.249
_exptl_crystal_density_method 'not measured'
_exptl_crystal_description rectangular
_exptl_crystal_F_000 896
_exptl_crystal_size_max 0.25
_exptl_crystal_size_mid 0.20
_exptl_crystal_size_min 0.10
_refine_diff_density_max 0.127
_refine_diff_density_min -0.117
_refine_ls_extinction_method none
_refine_ls_goodness_of_fit_all 0.972
_refine_ls_goodness_of_fit_obs 1.043
_refine_ls_hydrogen_treatment noref
_refine_ls_matrix_type full
_refine_ls_number_parameters 145
_refine_ls_number_reflns 1874
_refine_ls_number_restraints 0
_refine_ls_restrained_S_all 0.972
_refine_ls_restrained_S_obs 1.043
_refine_ls_R_factor_all 0.146
_refine_ls_R_factor_obs .035
_refine_ls_shift/esd_max 0.048
_refine_ls_shift/esd_mean 0.013
_refine_ls_structure_factor_coef Fsqd
_refine_ls_weighting_details 'w = 1/[\s^2^(Fo^2^) + (0.0407P)^2^] where P = (Fo^2^ + 2Fc^2^)/3'
_refine_ls_weighting_scheme calc
_refine_ls_wR_factor_all 0.115
_refine_ls_wR_factor_obs .079
_reflns_number_observed 843
_reflns_number_total 1874
_reflns_observed_criterion I>2\s(I)
_cod_data_source_file de1054.cif
_cod_data_source_block vps1a93
_cod_original_cell_volume 2269(2)
_cod_database_code 2006466

loop_
_symmetry_equiv_pos_as_xyz
'x, y, z'
'-x+1/2, y+1/2, z'
'x, -y+1/2, z+1/2'
'-x+1/2, -y, z+1/2'
'-x, -y, -z'
'x-1/2, -y-1/2, -z'
'-x, y-1/2, -z-1/2'
'x-1/2, y, -z-1/2'

loop_
_atom_site_aniso_label
_atom_site_aniso_U_11
_atom_site_aniso_U_22
_atom_site_aniso_U_33
_atom_site_aniso_U_12
_atom_site_aniso_U_13
_atom_site_aniso_U_23
O8 .0612(11) .0501(9) .0449(10) -.0018(8) .0089(9) -.0073(8)
O4 .0544(11) .0520(10) .0738(14) -.0073(9) .0170(11) -.0055(8)
N8 .0448(12) .0461(11) .0367(11) .0006(9) -.0013(11) -.0011(10)
C4 .0428(15) .0483(15) .051(2) .0030(12) .0003(14) .0044(13)
C7 .0459(15) .0505(14) .0380(14) .0017(12) .0008(12) -.0057(11)
C8 .047(2) .0471(14) .0424(15) -.0024(12) .0032(13) .0010(12)
C2 .0512(14) .049(2) .061(2) -.0032(12) .009(2) -.0107(13)
C3 .054(2) .052(2) .072(2) .0000(13) .020(2) -.0133(13)
C1 .0429(14) .0460(13) .0405(14) -.0003(11) .0001(13) -.0020(12)
C5 .0512(15) .0422(12) .051(2) -.0028(11) .0004(14) -.0047(13)
C6 .056(2) .0491(14) .0439(15) .0029(12) .0094(14) -.0042(11)
C13 .055(2) .070(2) .054(2) -.0091(13) -.001(2) .0005(14)
C9 .071(2) .069(2) .047(2) -.0118(15) .004(2) -.0042(14)
C12 .053(2) .089(2) .085(3) -.015(2) .005(2) .000(2)
C11 .060(2) .075(2) .092(3) -.013(2) .025(2) .005(2)
C10 .093(3) .077(2) .058(2) -.011(2) .029(2) .0026(15)

loop_
_atom_site_label
_atom_site_fract_x
_atom_site_fract_y
_atom_site_fract_z
_atom_site_U_iso_or_equiv
_atom_site_thermal_displace_type
_atom_site_calc_flag
_atom_site_refinement_flags
_atom_site_occupancy
_atom_site_disorder_group
_atom_site_type_symbol
O8 .62471(10) .14149(10) .1313(2) .0520(5) Uani d . 1 . O
O4 .88404(10) .45819(10) .0815(2) .0601(5) Uani d . 1 . O
N8 .60283(10) .18808(12) .2520(2) .0425(5) Uani d . 1 . N
C4 .82362(14) .4123(2) .1350(3) .0473(6) Uani d . 1 . C
C7 .63625(13) .2644(2) .3013(3) .0448(6) Uani d . 1 . C
C8 .53572(14) .1539(2) .3225(3) .0456(6) Uani d . 1 . C
C2 .7495(2) .2706(2) .1337(3) .0536(7) Uani d . 1 . C
C3 .80965(15) .3209(2) .0834(3) .0593(8) Uani d . 1 . C
C1 .70133(12) .3093(2) .2403(3) .0431(6) Uani d . 1 . C
C5 .77657(13) .45249(15) .2404(3) .0480(6) Uani d . 1 . C
C6 .71760(15) .4011(2) .2935(3) .0497(7) Uani d . 1 . C
C13 .4787(2) .1236(2) .2323(3) .0599(7) Uani d . 1 . C
C9 .5297(2) .1513(2) .4753(3) .0623(8) Uani d . 1 . C
C12 .4139(2) .0935(2) .2974(4) .0756(9) Uani d . 1 . C
C11 .4070(2) .0912(2) .4503(4) .0756(10) Uani d . 1 . C
C10 .4643(2) .1200(2) .5395(4) .0761(10) Uani d . 1 . C
H7 .6115 .2935 .3841 .048 Uiso d . 1 . H
H6 .6862 .4253 .3614 .054 Uiso d . 1 . H
H4 .6166 .0233 .1087 .065 Uiso d . 1 . H
H2 .7407 .2096 .0966 .077 Uiso d . 1 . H
H10 .4612 .1159 .6427 .083 Uiso d . 1 . H
H5 .7840 .5164 .2803 .051 Uiso d . 1 . H
H3 .8439 .2950 .0092 .063 Uiso d . 1 . H
H13 .4850 .1268 .1277 .064 Uiso d . 1 . H
H11 .3633 .0696 .4971 .081 Uiso d . 1 . H
H12 .3709 .0770 .2340 .082 Uiso d . 1 . H
H9 .5679 .1648 .5300 .067 Uiso d . 1 . H

loop_
_atom_type_symbol
_atom_type_description
_atom_type_scat_dispersion_real
_atom_type_scat_dispersion_imag
_atom_type_scat_source
C C 0.0033 0.0016 'International Tables Vol C Tables 4.2.6.8 and 6.1.1.4'
H H 0.0000 0.0000 'International Tables Vol C Tables 4.2.6.8 and 6.1.1.4'
N N 0.0061 0.0033 'International Tables Vol C Tables 4.2.6.8 and 6.1.1.4'
O O 0.0106 0.0060 'International Tables Vol C Tables 4.2.6.8 and 6.1.1.4'

loop_
_geom_angle_atom_site_label_1
_geom_angle_atom_site_label_2
_geom_angle_atom_site_label_3
_geom_angle
_geom_angle_publ_flag
C7 N8 O8 122.9(2) ?
C7 N8 C8 120.6(2) yes
O8 N8 C8 116.3(2) yes
O4 C4 C3 117.9(2) ?
O4 C4 C5 122.7(2) ?
C3 C4 C5 119.4(2) ?
N8 C7 C1 127.3(2) yes
N8 C7 H7 113.3(2) ?
C1 C7 H7 119.3(2) ?
C9 C8 C13 121.3(3) yes
C9 C8 N8 120.7(2) yes
C13 C8 N8 118.0(2) yes
C3 C2 C1 121.1(2) ?
C3 C2 H2 119.3(3) ?
C1 C2 H2 119.6(3) ?
C2 C3 C4 120.6(2) ?
C2 C3 H3 122.3(2) ?
C4 C3 H3 117.1(2) ?
C6 C1 C2 117.2(2) ?
C6 C1 C7 116.2(2) ?
C2 C1 C7 126.5(2) ?
C6 C5 C4 119.9(2) ?
C6 C5 H5 117.6(3) ?
C4 C5 H5 122.6(2) ?
C5 C6 C1 121.7(2) ?
C5 C6 H6 121.8(2) ?
C1 C6 H6 116.4(2) ?
C12 C13 C8 118.8(3) ?
C12 C13 H13 122.5(3) ?
C8 C13 H13 118.6(3) ?
C8 C9 C10 119.4(3) ?
C8 C9 H9 119.7(3) ?
C10 C9 H9 120.7(3) ?
C13 C12 C11 120.5(3) ?
C13 C12 H12 119.7(3) ?
C11 C12 H12 119.7(3) ?
C10 C11 C12 120.6(3) ?
C10 C11 H11 117.7(4) ?
C12 C11 H11 121.7(4) ?
C11 C10 C9 119.5(3) ?
C11 C10 H10 121.3(4) ?
C9 C10 H10 119.0(4) ?

loop_
_geom_bond_atom_site_label_1
_geom_bond_atom_site_label_2
_geom_bond_site_symmetry_2
_geom_bond_distance
_geom_bond_publ_flag
O8 N8 . 1.325(2) ?
O4 C4 . 1.353(3) yes
N8 C7 . 1.304(3) ?
N8 C8 . 1.447(3) ?
C4 C3 . 1.386(3) yes
C4 C5 . 1.390(4) yes
C7 C1 . 1.440(3) ?
C7 H7 . .959(2) ?
C8 C9 . 1.376(4) yes
C8 C13 . 1.376(4) yes
C2 C3 . 1.370(4) yes
C2 C1 . 1.401(4) yes
C2 H2 . .931(2) ?
C3 H3 . .979(3) ?
C1 C6 . 1.404(3) yes
C5 C6 . 1.370(3) yes
C5 H5 . .975(2) ?
C6 H6 . .899(3) ?
C13 C12 . 1.373(4) yes
C13 H13 . .947(3) ?
C9 C10 . 1.385(4) yes
C9 H9 . .866(3) ?
C12 C11 . 1.378(5) yes
C12 H12 . .989(3) ?
C11 C10 . 1.368(5) yes
C11 H11 . .944(3) ?
C10 H10 . .929(3) ?

loop_
_geom_torsion_atom_site_label_1
_geom_torsion_atom_site_label_2
_geom_torsion_atom_site_label_3
_geom_torsion_atom_site_label_4
_geom_torsion
_geom_torsion_publ_flag
O8 N8 C7 C1 -1.8(4) yes
C8 N8 C7 C1 -177.4(2) yes
C7 N8 C8 C9 -43.2(3) yes
O8 N8 C8 C9 141.0(2) yes
C7 N8 C8 C13 137.3(2) yes
O8 N8 C8 C13 -38.6(3) yes
C1 C2 C3 C4 -1.2(4) ?
O4 C4 C3 C2 179.8(3) yes
C5 C4 C3 C2 1.0(4) ?
C3 C2 C1 C6 -0.3(4) ?
C3 C2 C1 C7 179.6(3) ?
N8 C7 C1 C6 167.1(2) yes
N8 C7 C1 C2 -12.8(4) yes
O4 C4 C5 C6 -178.0(2) yes
C3 C4 C5 C6 0.8(4) ?
C4 C5 C6 C1 -2.4(4) ?
C2 C1 C6 C5 2.1(4) ?
C7 C1 C6 C5 -177.8(2) ?
C9 C8 C13 C12 2.2(4) ?
N8 C8 C13 C12 -178.2(2) yes
C13 C8 C9 C10 -1.8(4) ?
N8 C8 C9 C10 178.7(2) yes
C8 C13 C12 C11 -1.7(4) ?
C13 C12 C11 C10 0.8(5) ?
C12 C11 C10 C9 -0.3(5) ?
C8 C9 C10 C11 0.7(5) ?
O8 N8 C7 H7 174.55(2) yes
C8 N8 C7 H7 -0.89(4) yes

loop_
_cod_related_entry_id
_cod_related_entry_database
_cod_related_entry_code
1 ChemSpider 10296936
